data_4124301
loop_
_publ_author_name
'Hylton, Rebecca K.'
'Tizzard, Graham J.'
'Threlfall, Terence L.'
'Ellis, Amy L.'
'Coles, Simon J.'
'Seaton, Colin C.'
'Schulze, Eric'
'Lorenz, Heike'
'Seidel-Morgenstern, Andreas'
'Stein, Matthias'
'Price, Sarah L.'

_publ_section_title
;
 Are the Crystal Structures of Enantiopure and Racemic Mandelic Acids
 Determined by Kinetics or Thermodynamics?
;
_journal_issue 34
_journal_name_full 'Journal of the American Chemical Society'
_journal_page_first 11095
_journal_page_last 11104
_journal_paper_doi 10.1021/jacs.5b05938
_journal_volume 137
_journal_year 2015
_chemical_absolute_configuration syn
_chemical_formula_moiety 'C8 H6 Cl F O3'
_chemical_formula_sum 'C8 H6 Cl F O3'
_chemical_formula_weight 204.58
_chemical_name_systematic
; 
 (S)-2-chloro 4-fluoromandelic acid 
;
_space_group_IT_number 4
_symmetry_cell_setting monoclinic
_symmetry_space_group_name_Hall 'P 2yb'
_symmetry_space_group_name_H-M 'P 1 21 1'
_atom_sites_solution_hydrogens geom
_atom_sites_solution_primary direct
_atom_sites_solution_secondary difmap
_audit_creation_method SHELXL-97
_cell_angle_alpha 90.00
_cell_angle_beta 105.477(10)
_cell_angle_gamma 90.00
_cell_formula_units_Z 4
_cell_length_a 7.8577(8)
_cell_length_b 7.8314(6)
_cell_length_c 14.1039(12)
_cell_measurement_reflns_used 2587
_cell_measurement_temperature 100(2)
_cell_measurement_theta_max 28.3827
_cell_measurement_theta_min 2.9905
_cell_volume 836.44(13)
_computing_cell_refinement
;
CrysAlisPro, Oxford Diffraction Ltd.,
Version 1.171.33.52 (release 06-11-2009 CrysAlis171 .NET)
(compiled Nov  6 2009,16:24:50)
;
_computing_data_collection
;
CrysAlisPro, Oxford Diffraction Ltd.,
Version 1.171.33.52 (release 06-11-2009 CrysAlis171 .NET)
(compiled Nov  6 2009,16:24:50)
;
_computing_data_reduction
;
CrysAlisPro, Oxford Diffraction Ltd.,
Version 1.171.33.52 (release 06-11-2009 CrysAlis171 .NET)
(compiled Nov  6 2009,16:24:50)
;
_computing_structure_refinement 'SHELXL-97 (Sheldrick, 1997)'
_computing_structure_solution 'SHELXS-97 (Sheldrick, 1990)'
_diffrn_ambient_temperature 100(2)
_diffrn_detector_area_resol_mean 8.3367
_diffrn_measured_fraction_theta_full 0.998
_diffrn_measured_fraction_theta_max 0.903
_diffrn_measurement_details
;
  1 omega  -35.00    1.00   1.0000    5.7900
omega____ theta____ kappa____ phi______ frames
    -      -21.2308  -89.0000  -25.0000 36

  2 omega   34.00  116.00   1.0000    5.7900
omega____ theta____ kappa____ phi______ frames
    -       22.6371  179.0000 -180.0000 82

  3 omega   -3.00  113.00   1.0000    5.7900
omega____ theta____ kappa____ phi______ frames
    -       22.6371   37.0000  -30.0000 116

  4 omega  -10.00   17.00   1.0000    5.7900
omega____ theta____ kappa____ phi______ frames
    -       22.6371   89.0000  -90.0000 27

  5 omega    3.00  121.00   1.0000    5.7900
omega____ theta____ kappa____ phi______ frames
    -       22.6371   77.0000 -180.0000 118
;
_diffrn_measurement_device_type 'Xcalibur, Sapphire2, large Be window'
_diffrn_measurement_method '\w scans'
_diffrn_radiation_monochromator graphite
_diffrn_radiation_source 'Enhance (Mo) X-ray Source'
_diffrn_radiation_type MoK\a
_diffrn_radiation_wavelength 0.71073
_diffrn_reflns_av_R_equivalents 0.0381
_diffrn_reflns_av_sigmaI/netI 0.0788
_diffrn_reflns_limit_h_max 5
_diffrn_reflns_limit_h_min -10
_diffrn_reflns_limit_k_max 9
_diffrn_reflns_limit_k_min -10
_diffrn_reflns_limit_l_max 17
_diffrn_reflns_limit_l_min -18
_diffrn_reflns_number 5570
_diffrn_reflns_theta_full 26.30
_diffrn_reflns_theta_max 28.47
_diffrn_reflns_theta_min 3.00
_exptl_absorpt_coefficient_mu 0.441
_exptl_absorpt_correction_T_max 1.00000
_exptl_absorpt_correction_T_min 0.81692
_exptl_absorpt_correction_type multi-scan
_exptl_crystal_colour colourless
_exptl_crystal_density_diffrn 1.625
_exptl_crystal_density_method 'not measured'
_exptl_crystal_description plate
_exptl_crystal_F_000 416
_exptl_crystal_size_max 1.0
_exptl_crystal_size_mid 0.5
_exptl_crystal_size_min 0.2
_refine_diff_density_max 0.422
_refine_diff_density_min -0.317
_refine_diff_density_rms 0.071
_refine_ls_abs_structure_details 'Flack H D (1983), Acta Cryst. A39, 876-881'
_refine_ls_abs_structure_Flack 0.00(10)
_refine_ls_extinction_method none
_refine_ls_goodness_of_fit_ref 0.935
_refine_ls_hydrogen_treatment mixed
_refine_ls_matrix_type full
_refine_ls_number_parameters 251
_refine_ls_number_reflns 3496
_refine_ls_number_restraints 1
_refine_ls_restrained_S_all 0.934
_refine_ls_R_factor_all 0.0667
_refine_ls_R_factor_gt 0.0453
_refine_ls_shift/su_max 0.001
_refine_ls_shift/su_mean 0.000
_refine_ls_structure_factor_coef Fsqd
_refine_ls_weighting_details 'calc w=1/[\s^2^(Fo^2^)+(0.0468P)^2^+0.0000P] where P=(Fo^2^+2Fc^2^)/3'
_refine_ls_weighting_scheme calc
_refine_ls_wR_factor_gt 0.0923
_refine_ls_wR_factor_ref 0.0974
_reflns_number_gt 2620
_reflns_number_total 3496
_reflns_threshold_expression >2sigma(I)
_cod_data_source_file ja5b05938_si_001.cif
_cod_data_source_block S_2Cl4FMA
_cod_depositor_comments 'Adding full bibliography for 4124298--4124305.cif.'
_cod_database_code 4124301

loop_
_symmetry_equiv_pos_as_xyz
'x, y, z'
'-x, y+1/2, -z'

loop_
_atom_site_label
_atom_site_type_symbol
_atom_site_fract_x
_atom_site_fract_y
_atom_site_fract_z
_atom_site_U_iso_or_equiv
_atom_site_adp_type
_atom_site_occupancy
_atom_site_symmetry_multiplicity
_atom_site_calc_flag
_atom_site_refinement_flags
O1A O 1.8163(3) 0.5064(3) 1.09870(18) 0.0223(6) Uani 1 1 d .
H1A H 1.833(4) 0.477(4) 1.034(2) 0.013(8) Uiso 1 1 d .
O2A O 1.5422(3) 0.4814(4) 1.00445(19) 0.0351(7) Uani 1 1 d .
O3A O 1.4114(3) 0.6361(3) 1.14206(17) 0.0240(6) Uani 1 1 d .
H3A H 1.331(7) 0.560(7) 1.111(3) 0.064(17) Uiso 1 1 d .
C1A C 1.6426(5) 0.5145(5) 1.0835(3) 0.0209(8) Uani 1 1 d .
C2A C 1.5850(4) 0.5673(4) 1.1727(2) 0.0175(8) Uani 1 1 d .
H2A H 1.6666 0.6588 1.2077 0.021 Uiso 1 1 calc R
C3A C 1.5932(4) 0.4186(5) 1.2435(2) 0.0179(7) Uani 1 1 d .
C4A C 1.5917(5) 0.4505(5) 1.3394(3) 0.0215(8) Uani 1 1 d .
C5A C 1.5917(5) 0.3197(5) 1.4064(3) 0.0229(8) Uani 1 1 d .
H5A H 1.5912 0.3431 1.4724 0.028 Uiso 1 1 calc R
C6A C 1.5925(5) 0.1549(6) 1.3724(3) 0.0234(8) Uani 1 1 d .
C7A C 1.5938(5) 0.1150(5) 1.2780(3) 0.0252(9) Uani 1 1 d .
H7A H 1.5944 -0.0004 1.2573 0.030 Uiso 1 1 calc R
C8A C 1.5941(5) 0.2493(5) 1.2137(2) 0.0221(8) Uani 1 1 d .
H8A H 1.5950 0.2250 1.1478 0.027 Uiso 1 1 calc R
Cl1A Cl 1.58699(13) 0.65915(11) 1.38101(6) 0.0271(2) Uani 1 1 d .
F1A F 1.5908(3) 0.0261(3) 1.43674(16) 0.0360(6) Uani 1 1 d .
O1B O 1.2384(3) 0.4006(4) 0.89246(18) 0.0241(6) Uani 1 1 d .
H1B H 1.317(6) 0.426(6) 0.929(3) 0.036 Uiso 1 1 d .
O2B O 1.1248(3) 0.4623(3) 1.01817(18) 0.0254(6) Uani 1 1 d .
O3B O 0.8011(3) 0.4196(4) 0.91127(19) 0.0230(6) Uani 1 1 d .
H3B H 0.728(5) 0.354(6) 0.886(3) 0.029(13) Uiso 1 1 d .
C1B C 1.1070(4) 0.4213(4) 0.9333(2) 0.0196(8) Uani 1 1 d .
C2B C 0.9307(4) 0.3906(5) 0.8597(2) 0.0177(7) Uani 1 1 d .
H2B H 0.9233 0.2705 0.8349 0.021 Uiso 1 1 calc R
C3B C 0.9104(4) 0.5161(4) 0.7746(2) 0.0168(7) Uani 1 1 d .
C4B C 0.9331(5) 0.4695(5) 0.6839(3) 0.0205(8) Uani 1 1 d .
C5B C 0.9308(5) 0.5897(5) 0.6113(3) 0.0241(9) Uani 1 1 d .
H5B H 0.9464 0.5571 0.5493 0.029 Uiso 1 1 calc R
C6B C 0.9051(5) 0.7578(6) 0.6322(2) 0.0257(9) Uani 1 1 d .
C7B C 0.8783(5) 0.8098(5) 0.7205(3) 0.0245(9) Uani 1 1 d .
H7B H 0.8571 0.9264 0.7322 0.029 Uiso 1 1 calc R
C8B C 0.8831(5) 0.6877(5) 0.7909(3) 0.0215(8) Uani 1 1 d .
H8B H 0.8672 0.7215 0.8527 0.026 Uiso 1 1 calc R
Cl1B Cl 0.96574(14) 0.25748(12) 0.65684(7) 0.0293(2) Uani 1 1 d .
F1B F 0.9077(3) 0.8768(3) 0.56266(15) 0.0375(6) Uani 1 1 d .

loop_
_atom_site_aniso_label
_atom_site_aniso_U_11
_atom_site_aniso_U_22
_atom_site_aniso_U_33
_atom_site_aniso_U_23
_atom_site_aniso_U_13
_atom_site_aniso_U_12
O1A 0.0146(13) 0.0311(16) 0.0221(13) -0.0025(11) 0.0064(11) 0.0014(11)
O2A 0.0129(14) 0.070(2) 0.0219(13) -0.0061(13) 0.0030(12) -0.0045(13)
O3A 0.0181(13) 0.0259(17) 0.0289(14) 0.0027(12) 0.0078(11) 0.0050(12)
C1A 0.0164(18) 0.022(2) 0.0229(19) 0.0031(15) 0.0032(16) 0.0038(15)
C2A 0.0112(17) 0.018(2) 0.0246(18) 0.0028(14) 0.0066(15) 0.0024(14)
C3A 0.0112(16) 0.020(2) 0.0219(18) 0.0029(14) 0.0034(14) 0.0022(15)
C4A 0.0170(19) 0.020(2) 0.028(2) -0.0014(15) 0.0079(16) 0.0025(15)
C5A 0.023(2) 0.020(2) 0.028(2) 0.0024(15) 0.0106(17) 0.0038(15)
C6A 0.0211(18) 0.021(2) 0.0300(19) 0.0099(18) 0.0094(16) 0.0022(18)
C7A 0.027(2) 0.016(2) 0.034(2) -0.0008(15) 0.0124(17) 0.0005(15)
C8A 0.0218(19) 0.022(2) 0.0224(18) -0.0025(17) 0.0054(16) 0.0007(17)
Cl1A 0.0421(6) 0.0161(5) 0.0271(5) -0.0023(4) 0.0159(4) -0.0013(4)
F1A 0.0566(17) 0.0177(13) 0.0392(14) 0.0085(10) 0.0226(12) 0.0060(11)
O1B 0.0130(13) 0.0350(17) 0.0252(15) -0.0050(12) 0.0069(11) -0.0013(12)
O2B 0.0176(13) 0.0372(18) 0.0226(13) -0.0007(11) 0.0073(11) -0.0010(11)
O3B 0.0159(13) 0.0260(16) 0.0304(15) -0.0035(12) 0.0121(12) -0.0066(12)
C1B 0.0167(17) 0.018(2) 0.0256(19) 0.0046(14) 0.0089(15) 0.0007(15)
C2B 0.0144(17) 0.0159(19) 0.0242(18) -0.0031(14) 0.0076(15) -0.0033(14)
C3B 0.0103(16) 0.017(2) 0.0235(18) -0.0016(14) 0.0061(15) -0.0018(13)
C4B 0.0199(19) 0.017(2) 0.0238(19) -0.0043(14) 0.0053(15) -0.0017(15)
C5B 0.025(2) 0.027(2) 0.021(2) -0.0017(16) 0.0087(16) 0.0007(17)
C6B 0.026(2) 0.025(2) 0.0232(19) 0.0051(18) 0.0021(16) -0.0022(19)
C7B 0.024(2) 0.015(2) 0.035(2) 0.0002(16) 0.0086(17) -0.0022(15)
C8B 0.0201(19) 0.022(2) 0.0238(18) -0.0071(15) 0.0087(16) -0.0037(16)
Cl1B 0.0422(6) 0.0195(5) 0.0290(5) -0.0027(4) 0.0144(4) 0.0055(5)
F1B 0.0535(15) 0.0275(15) 0.0316(13) 0.0107(10) 0.0116(12) 0.0019(12)

loop_
_atom_type_symbol
_atom_type_description
_atom_type_scat_dispersion_real
_atom_type_scat_dispersion_imag
_atom_type_scat_source
C C 0.0033 0.0016 'International Tables Vol C Tables 4.2.6.8 and 6.1.1.4'
H H 0.0000 0.0000 'International Tables Vol C Tables 4.2.6.8 and 6.1.1.4'
O O 0.0106 0.0060 'International Tables Vol C Tables 4.2.6.8 and 6.1.1.4'
F F 0.0171 0.0103 'International Tables Vol C Tables 4.2.6.8 and 6.1.1.4'
Cl Cl 0.1484 0.1585 'International Tables Vol C Tables 4.2.6.8 and 6.1.1.4'

loop_
_geom_angle_atom_site_label_1
_geom_angle_atom_site_label_2
_geom_angle_atom_site_label_3
_geom_angle
C1A O1A H1A 104.2(19)
C2A O3A H3A 113(3)
O2A C1A O1A 122.0(3)
O2A C1A C2A 124.2(3)
O1A C1A C2A 113.9(3)
O3A C2A C1A 109.2(3)
O3A C2A C3A 111.0(3)
C1A C2A C3A 111.6(3)
O3A C2A H2A 108.3
C1A C2A H2A 108.3
C3A C2A H2A 108.3
C4A C3A C8A 118.1(3)
C4A C3A C2A 119.6(3)
C8A C3A C2A 122.2(3)
C3A C4A C5A 122.2(4)
C3A C4A Cl1A 120.5(3)
C5A C4A Cl1A 117.3(3)
C6A C5A C4A 116.9(4)
C6A C5A H5A 121.6
C4A C5A H5A 121.6
F1A C6A C7A 118.9(4)
F1A C6A C5A 117.4(3)
C7A C6A C5A 123.6(4)
C6A C7A C8A 117.6(4)
C6A C7A H7A 121.2
C8A C7A H7A 121.2
C7A C8A C3A 121.6(3)
C7A C8A H8A 119.2
C3A C8A H8A 119.2
C1B O1B H1B 106(4)
C2B O3B H3B 102(3)
O2B C1B O1B 124.5(3)
O2B C1B C2B 124.3(3)
O1B C1B C2B 111.1(3)
O3B C2B C1B 105.9(3)
O3B C2B C3B 111.2(3)
C1B C2B C3B 108.8(3)
O3B C2B H2B 110.3
C1B C2B H2B 110.3
C3B C2B H2B 110.3
C4B C3B C8B 118.1(3)
C4B C3B C2B 123.0(3)
C8B C3B C2B 118.7(3)
C3B C4B C5B 121.5(4)
C3B C4B Cl1B 121.1(3)
C5B C4B Cl1B 117.4(3)
C6B C5B C4B 117.8(3)
C6B C5B H5B 121.1
C4B C5B H5B 121.1
F1B C6B C5B 118.1(3)
F1B C6B C7B 119.0(4)
C5B C6B C7B 122.8(4)
C8B C7B C6B 117.8(4)
C8B C7B H7B 121.1
C6B C7B H7B 121.1
C7B C8B C3B 122.0(3)
C7B C8B H8B 119.0
C3B C8B H8B 119.0

loop_
_geom_bond_atom_site_label_1
_geom_bond_atom_site_label_2
_geom_bond_distance
O1A C1A 1.325(4)
O1A H1A 0.99(3)
O2A C1A 1.210(4)
O3A C2A 1.423(4)
O3A H3A 0.89(6)
C1A C2A 1.503(5)
C2A C3A 1.524(5)
C2A H2A 1.0000
C3A C4A 1.379(5)
C3A C8A 1.391(5)
C4A C5A 1.393(5)
C4A Cl1A 1.740(4)
C5A C6A 1.377(6)
C5A H5A 0.9500
C6A F1A 1.359(4)
C6A C7A 1.370(5)
C7A C8A 1.389(5)
C7A H7A 0.9500
C8A H8A 0.9500
O1B C1B 1.320(4)
O1B H1B 0.72(4)
O2B C1B 1.211(4)
O3B C2B 1.419(4)
O3B H3B 0.78(4)
C1B C2B 1.512(5)
C2B C3B 1.526(5)
C2B H2B 1.0000
C3B C4B 1.387(5)
C3B C8B 1.390(5)
C4B C5B 1.387(5)
C4B Cl1B 1.738(4)
C5B C6B 1.375(6)
C5B H5B 0.9500
C6B F1B 1.357(4)
C6B C7B 1.379(5)
C7B C8B 1.372(5)
C7B H7B 0.9500
C8B H8B 0.9500

loop_
_geom_hbond_atom_site_label_D
_geom_hbond_atom_site_label_H
_geom_hbond_atom_site_label_A
_geom_hbond_distance_DH
_geom_hbond_distance_HA
_geom_hbond_distance_DA
_geom_hbond_angle_DHA
_geom_hbond_site_symmetry_A
O1A H1A O3B 0.99(3) 1.73(3) 2.701(4) 165(3) 1_655
O1A H1A O2B 0.99(3) 2.36(3) 2.959(3) 118(2) 1_655
O3A H3A O2B 0.89(6) 1.95(5) 2.807(4) 161(5) .
O1B H1B O2A 0.72(4) 1.86(4) 2.565(4) 168(5) .
O3B H3B O3A 0.78(4) 2.01(4) 2.759(4) 161(4) 2_747
